data_2206914
loop_
_publ_author_name
'Sammer Yousuf'
'M. Iqbal Choudhary'
Atta-ur-Rahman
'Shazia Anjum'
'Hoong-Kun Fun'
'Shamsher Ali'

_publ_section_title
;(5<i>R</i>,6<i>S</i>,8<i>S</i>,9<i>R</i>,14<i>R</i>,15<i>R</i>,17<i>R</i>,18<i>S</i>,21<i>S</i>,24<i>R</i>,26<i>S</i>,27<i>R</i>)-5\a-Chloro-16,24-cyclo-13,14-secoergost-2-ene-18,26-dioic
 acid-14:17,14:27-diepoxy-6\b,13,20,22-tetrahydroxy-1,15-dioxo-\g-lactone
 \d-lactone methanol solvate monohydrate
;
_journal_coeditor_code CI6649
_journal_issue 10
_journal_name_full 'Acta Crystallographica Section E'
_journal_page_first o3523
_journal_page_last o3525
_journal_paper_doi 10.1107/S1600536805030011
_journal_volume 61
_journal_year 2005
_chemical_formula_iupac 'C28 H31 Cl O10, C H4 O, H2 O'
_chemical_formula_moiety 'C28 H31 Cl O10, C H4 O, H2 O'
_chemical_formula_sum 'C29 H37 Cl O12'
_chemical_formula_weight 613.04
_chemical_melting_point 549.5(15)
_chemical_name_common 'Physalin H'
_chemical_name_systematic
;
(5R,6S,8S,9R,14R,15R,17R,18S,21S,24R,26S,27R)-5\a-Chloro-
 16,24-cyclo-13,14-secoergosta-2-ene-18,26-dioic acid-14:17,14:27-diepoxy-
 6\b,13,20,22-tetrahydroxy-1,15-dioxo-\g-lactone \d-lactone 5\a-chloro
 methanol solvate monohydrate
;
_space_group_IT_number 19
_symmetry_cell_setting orthorhombic
_symmetry_space_group_name_Hall 'P 2ac 2ab'
_symmetry_space_group_name_H-M 'P 21 21 21'
_atom_sites_solution_hydrogens geom
_atom_sites_solution_primary direct
_atom_sites_solution_secondary difmap
_audit_creation_method SHELXL-97
_cell_angle_alpha 90.00
_cell_angle_beta 90.00
_cell_angle_gamma 90.00
_cell_formula_units_Z 4
_cell_length_a 13.0931(5)
_cell_length_b 13.5932(6)
_cell_length_c 15.6098(6)
_cell_measurement_reflns_used 15020
_cell_measurement_temperature 293(2)
_cell_measurement_theta_max 26.49
_cell_measurement_theta_min 1.99
_cell_volume 2778.19(19)
_computing_cell_refinement 'SAINT (Siemens, 1996)'
_computing_data_collection 'SMART (Siemens, 1996)'
_computing_data_reduction SAINT
_computing_molecular_graphics SHELXTL
_computing_publication_material
;
SHELXTL and  PLATON (Spek, 2003)
;
_computing_structure_refinement SHELXTL
_computing_structure_solution 'SHELXTL (Sheldrick, 1997)'
_diffrn_ambient_temperature 293(2)
_diffrn_detector_area_resol_mean 8.33
_diffrn_measured_fraction_theta_full 0.998
_diffrn_measured_fraction_theta_max 0.998
_diffrn_measurement_device_type
;
Siemens SMART CCD area-detector diffractometer
;
_diffrn_measurement_method '\w scans'
_diffrn_radiation_monochromator graphite
_diffrn_radiation_source 'fine-focus sealed tube'
_diffrn_radiation_type MoK\a
_diffrn_radiation_wavelength 0.71073
_diffrn_reflns_av_R_equivalents 0.0166
_diffrn_reflns_av_sigmaI/netI 0.0184
_diffrn_reflns_limit_h_max 14
_diffrn_reflns_limit_h_min -16
_diffrn_reflns_limit_k_max 16
_diffrn_reflns_limit_k_min -17
_diffrn_reflns_limit_l_max 17
_diffrn_reflns_limit_l_min -19
_diffrn_reflns_number 15825
_diffrn_reflns_theta_full 26.49
_diffrn_reflns_theta_max 26.49
_diffrn_reflns_theta_min 1.99
_diffrn_standards_decay_% 0
_diffrn_standards_number 0
_exptl_absorpt_coefficient_mu 0.205
_exptl_absorpt_correction_T_max 0.9574
_exptl_absorpt_correction_T_min 0.8971
_exptl_absorpt_correction_type multi-scan
_exptl_absorpt_process_details '(SADABS; Sheldrick, 1996)'
_exptl_crystal_colour colourless
_exptl_crystal_density_diffrn 1.466
_exptl_crystal_density_method 'not measured'
_exptl_crystal_description Block
_exptl_crystal_F_000 1296
_exptl_crystal_size_max 0.54
_exptl_crystal_size_mid 0.33
_exptl_crystal_size_min 0.21
_refine_diff_density_max 0.251
_refine_diff_density_min -0.253
_refine_ls_abs_structure_details 'Flack (1983), 2520 Friedel pairs'
_refine_ls_abs_structure_Flack 0.02(6)
_refine_ls_extinction_method none
_refine_ls_goodness_of_fit_ref 0.847
_refine_ls_hydrogen_treatment mixed
_refine_ls_matrix_type full
_refine_ls_number_parameters 389
_refine_ls_number_reflns 5745
_refine_ls_number_restraints 0
_refine_ls_restrained_S_all 0.847
_refine_ls_R_factor_all 0.0359
_refine_ls_R_factor_gt 0.0348
_refine_ls_shift/su_max 0.002
_refine_ls_shift/su_mean <0.001
_refine_ls_structure_factor_coef Fsqd
_refine_ls_weighting_details 'calc w=1/[\s^2^(Fo^2^)+(0.0667P)^2^+1.2367P] where P=(Fo^2^+2Fc^2^)/3'
_refine_ls_weighting_scheme calc
_refine_ls_wR_factor_gt 0.0937
_refine_ls_wR_factor_ref 0.0949
_reflns_number_gt 5545
_reflns_number_total 5745
_reflns_threshold_expression 'I > 2s(I)'
_cod_data_source_file ci6649.cif
_cod_data_source_block I
_cod_depositor_comments
;
The following automatic conversions were performed:
'_symmetry_cell_setting' value 'Orthorhombic' changed to 'orthorhombic'
according to '/home/saulius/struct/CIF-dictionaries/cif_core.dic'
dictionary named 'cif_core.dic' version 2.4.1 from
2010-06-29.

'_geom_hbond_publ_flag' value 'YES' changed to 'yes'
according to '/home/saulius/struct/CIF-dictionaries/cif_core.dic'
dictionary named 'cif_core.dic' version 2.4.1 from 2010-06-29 (17 times).

Automatic conversion script
Id: cif_fix_enum 1527 2010-12-29 10:47:43Z saulius 

The following automatic conversions were performed:

'_chemical_melting_point' value '548-551K' was changed to '549.5(15)'
- the average value was taken and precision was estimated.

Automatic conversion script
Id: cif_fix_values 1646 2011-03-28 12:23:43Z adriana 

The following automatic conversions were performed:

'_chemical_melting_point' value '548-551K' was changed to '549.5(15)'
- the average value was taken and precision was
estimated.

'_symmetry_cell_setting' value 'Orthorhombic' changed to
'orthorhombic' according to
/home/saulius/struct/CIF-dictionaries/cif_core.dic dictionary named
'cif_core.dic' version 2.4.1 from
2010-06-29.

'_geom_hbond_publ_flag' value 'YES' changed to 'yes'
according to /home/saulius/struct/CIF-dictionaries/cif_core.dic
dictionary named 'cif_core.dic' version 2.4.1 from 2010-06-29 (17
times).

Automatic conversion script
Id: cif_fix_values 1715 2011-07-08 13:25:40Z adriana 
;
_cod_database_code 2206914
_cod_database_fobs_code 2206914

loop_
_symmetry_equiv_pos_as_xyz
'x, y, z'
'-x+1/2, -y, z+1/2'
'-x, y+1/2, -z+1/2'
'x+1/2, -y+1/2, -z'

loop_
_atom_site_label
_atom_site_fract_x
_atom_site_fract_y
_atom_site_fract_z
_atom_site_U_iso_or_equiv
_atom_site_adp_type
_atom_site_calc_flag
_atom_site_refinement_flags
_atom_site_occupancy
_atom_site_disorder_assembly
_atom_site_disorder_group
_atom_site_type_symbol
Cl1 0.70341(4) 0.30056(4) 0.53504(4) 0.04919(14) Uani d . 1 . . Cl
O1 0.47153(12) -0.15284(12) 0.69242(10) 0.0508(4) Uani d . 1 . . O
O2 0.60685(10) 0.02900(9) 0.63390(8) 0.0333(3) Uani d . 1 . . O
H1O2 0.5634 0.0586 0.6616 0.050 Uiso calc R 1 . . H
O3 0.45453(12) 0.23446(11) 0.59524(10) 0.0460(3) Uani d . 1 . . O
O4 0.64876(13) 0.28107(11) 0.28553(10) 0.0494(4) Uani d . 1 . . O
H1O4 0.6682 0.3331 0.2645 0.074 Uiso calc R 1 . . H
O5 0.50681(13) -0.09199(11) 0.33522(10) 0.0467(4) Uani d . 1 . . O
O6 0.92432(11) -0.14723(12) 0.40506(10) 0.0466(4) Uani d . 1 . . O
O7 0.72952(11) -0.03230(9) 0.33403(8) 0.0349(3) Uani d . 1 . . O
O8 0.70155(9) -0.02856(8) 0.47939(7) 0.0262(2) Uani d . 1 . . O
O9 0.63215(11) -0.18638(10) 0.65540(8) 0.0381(3) Uani d . 1 . . O
O10 0.85189(10) -0.21637(10) 0.51482(9) 0.0379(3) Uani d . 1 . . O
C1 0.48313(14) 0.28525(14) 0.53649(13) 0.0356(4) Uani d . 1 . . C
C2 0.47354(17) 0.39417(15) 0.54057(16) 0.0474(5) Uani d . 1 . . C
H2 0.4290 0.4220 0.5801 0.057 Uiso calc R 1 . . H
C3 0.52632(19) 0.45194(15) 0.48990(17) 0.0537(6) Uani d . 1 . . C
H3 0.5175 0.5196 0.4953 0.064 Uiso calc R 1 . . H
C4 0.59990(18) 0.41515(14) 0.42397(16) 0.0478(5) Uani d . 1 . . C
H4A 0.6622 0.4536 0.4269 0.057 Uiso calc R 1 . . H
H4B 0.5706 0.4242 0.3674 0.057 Uiso calc R 1 . . H
C5 0.62581(14) 0.30661(14) 0.43658(13) 0.0346(4) Uani d . 1 . . C
C6 0.69655(15) 0.26717(13) 0.36651(12) 0.0360(4) Uani d . 1 . . C
H6 0.7607 0.3043 0.3677 0.043 Uiso calc R 1 . . H
C7 0.71982(14) 0.15902(13) 0.37879(12) 0.0334(4) Uani d . 1 . . C
H7A 0.7616 0.1510 0.4296 0.040 Uiso calc R 1 . . H
H7B 0.7589 0.1355 0.3301 0.040 Uiso calc R 1 . . H
C8 0.62309(13) 0.09645(12) 0.38803(11) 0.0280(3) Uani d . 1 . . C
H8 0.5828 0.1032 0.3355 0.034 Uiso calc R 1 . . H
C9 0.55718(12) 0.13218(12) 0.46438(12) 0.0268(3) Uani d . 1 . . C
H9 0.5988 0.1264 0.5163 0.032 Uiso calc R 1 . . H
C10 0.52911(13) 0.24338(12) 0.45306(12) 0.0296(3) Uani d . 1 . . C
C11 0.45929(13) 0.06956(13) 0.47809(12) 0.0321(4) Uani d . 1 . . C
H11A 0.4422 0.0395 0.4236 0.039 Uiso calc R 1 . . H
H11B 0.4042 0.1145 0.4921 0.039 Uiso calc R 1 . . H
C12 0.45925(13) -0.01341(13) 0.54687(13) 0.0335(4) Uani d . 1 . . C
H12A 0.4156 0.0082 0.5934 0.040 Uiso calc R 1 . . H
H12B 0.4268 -0.0705 0.5214 0.040 Uiso calc R 1 . . H
C13 0.55967(14) -0.04772(12) 0.58633(11) 0.0292(3) Uani d . 1 . . C
C14 0.65590(13) -0.01169(12) 0.39691(11) 0.0281(3) Uani d . 1 . . C
C15 0.56997(14) -0.08887(12) 0.39045(11) 0.0308(4) Uani d . 1 . . C
C16 0.58959(13) -0.16217(12) 0.46101(11) 0.0285(3) Uani d . 1 . . C
H16 0.5252 -0.1887 0.4832 0.034 Uiso calc R 1 . . H
C17 0.64152(12) -0.09583(12) 0.52817(10) 0.0258(3) Uani d . 1 . . C
C18 0.54521(16) -0.13294(13) 0.65017(12) 0.0359(4) Uani d . 1 . . C
C19 0.45012(15) 0.25844(15) 0.38079(14) 0.0398(4) Uani d . 1 . . C
H19A 0.4314 0.3266 0.3779 0.060 Uiso calc R 1 . . H
H19B 0.3905 0.2196 0.3924 0.060 Uiso calc R 1 . . H
H19C 0.4793 0.2385 0.3271 0.060 Uiso calc R 1 . . H
C20 0.70912(14) -0.15085(13) 0.59430(11) 0.0305(3) Uani d . 1 . . C
C21 0.78881(16) -0.08868(15) 0.63977(12) 0.0385(4) Uani d . 1 . . C
H21A 0.8333 -0.1306 0.6722 0.058 Uiso calc R 1 . . H
H21B 0.7555 -0.0432 0.6776 0.058 Uiso calc R 1 . . H
H21C 0.8280 -0.0529 0.5982 0.058 Uiso calc R 1 . . H
C22 0.75940(15) -0.24517(14) 0.55988(12) 0.0353(4) Uani d . 1 . . C
H22 0.7794 -0.2856 0.6091 0.042 Uiso calc R 1 . . H
C23 0.69212(16) -0.30686(13) 0.50272(13) 0.0375(4) Uani d . 1 . . C
H23A 0.6326 -0.3288 0.5344 0.045 Uiso calc R 1 . . H
H23B 0.7294 -0.3645 0.4836 0.045 Uiso calc R 1 . . H
C24 0.65847(14) -0.24626(13) 0.42542(12) 0.0319(4) Uani d . 1 . . C
C25 0.75629(14) -0.21015(12) 0.37799(11) 0.0318(4) Uani d . 1 . . C
H25 0.7785 -0.2686 0.3463 0.038 Uiso calc R 1 . . H
C26 0.84869(14) -0.18543(13) 0.43305(12) 0.0334(4) Uani d . 1 . . C
C27 0.74235(16) -0.13267(14) 0.30708(12) 0.0361(4) Uani d . 1 . . C
H27A 0.8014 -0.1357 0.2696 0.043 Uiso calc R 1 . . H
H27B 0.6832 -0.1510 0.2733 0.043 Uiso calc R 1 . . H
C28 0.59433(17) -0.30946(15) 0.36517(14) 0.0439(5) Uani d . 1 . . C
H28A 0.5332 -0.3299 0.3940 0.066 Uiso calc R 1 . . H
H28B 0.6329 -0.3664 0.3483 0.066 Uiso calc R 1 . . H
H28C 0.5766 -0.2719 0.3153 0.066 Uiso calc R 1 . . H
O1W 0.47528(12) 0.12687(11) 0.74535(10) 0.0485(4) Uani d . 1 . . O
H2W1 0.5033 0.1404 0.7905 0.073 Uiso d R 1 . . H
H1W1 0.4680 0.1810 0.7197 0.073 Uiso d R 1 . . H
O11A 0.7738(4) 0.4185(3) 0.2148(4) 0.0693(11) Uani d P 0.602(6) A 1 O
O11B 0.7748(6) 0.4512(5) 0.2552(5) 0.0693(11) Uani d P 0.398(6) A 2 O
H11O 0.843(3) 0.414(3) 0.235(2) 0.101(13) Uiso d . 1 . . H
C29 0.7662(3) 0.5197(3) 0.1962(3) 0.0988(12) Uani d . 1 . . C
H29A 0.7792 0.5571 0.2472 0.148 Uiso calc PR 0.602(6) A 1 H
H29B 0.6987 0.5341 0.1756 0.148 Uiso calc PR 0.602(6) A 1 H
H29C 0.8154 0.5368 0.1531 0.148 Uiso calc PR 0.602(6) A 1 H
H29D 0.7503 0.5370 0.1381 0.148 Uiso d PR 0.398(6) A 2 H
H29E 0.7150 0.5462 0.2337 0.148 Uiso d PR 0.398(6) A 2 H
H29F 0.8317 0.5462 0.2113 0.148 Uiso d PR 0.398(6) A 2 H

loop_
_atom_site_aniso_label
_atom_site_aniso_U_11
_atom_site_aniso_U_22
_atom_site_aniso_U_33
_atom_site_aniso_U_12
_atom_site_aniso_U_13
_atom_site_aniso_U_23
Cl1 0.0384(2) 0.0577(3) 0.0514(3) -0.0093(2) -0.0061(2) -0.0103(2)
O1 0.0549(9) 0.0460(8) 0.0514(9) 0.0001(7) 0.0237(8) 0.0101(7)
O2 0.0385(7) 0.0304(6) 0.0311(6) 0.0007(5) 0.0021(5) -0.0068(5)
O3 0.0507(8) 0.0442(8) 0.0429(8) 0.0028(7) 0.0087(7) 0.0009(7)
O4 0.0654(10) 0.0401(8) 0.0427(8) 0.0016(7) 0.0026(7) 0.0126(6)
O5 0.0550(9) 0.0422(8) 0.0429(8) -0.0015(7) -0.0205(7) -0.0036(6)
O6 0.0403(8) 0.0519(8) 0.0478(8) -0.0076(7) 0.0073(7) -0.0063(7)
O7 0.0473(8) 0.0282(6) 0.0290(6) 0.0040(5) 0.0091(5) 0.0019(5)
O8 0.0292(5) 0.0254(5) 0.0241(5) -0.0031(5) -0.0005(5) 0.0036(4)
O9 0.0477(7) 0.0353(7) 0.0313(6) 0.0035(6) 0.0085(6) 0.0092(6)
O10 0.0344(6) 0.0431(7) 0.0361(7) 0.0075(6) -0.0001(5) -0.0003(6)
C1 0.0292(8) 0.0339(9) 0.0436(10) 0.0016(7) 0.0013(8) -0.0023(8)
C2 0.0457(11) 0.0328(10) 0.0638(14) 0.0036(9) 0.0109(11) -0.0104(9)
C3 0.0575(13) 0.0272(9) 0.0765(16) 0.0018(9) 0.0114(12) -0.0059(10)
C4 0.0508(12) 0.0262(9) 0.0665(14) -0.0026(9) 0.0104(11) 0.0030(9)
C5 0.0333(9) 0.0285(8) 0.0421(10) -0.0022(7) -0.0002(7) 0.0006(8)
C6 0.0364(9) 0.0303(9) 0.0413(10) -0.0040(7) 0.0053(8) 0.0052(7)
C7 0.0326(9) 0.0301(8) 0.0375(9) 0.0008(7) 0.0059(7) 0.0036(7)
C8 0.0311(8) 0.0252(8) 0.0277(8) 0.0007(6) -0.0009(6) 0.0035(6)
C9 0.0256(7) 0.0228(7) 0.0320(8) -0.0003(6) -0.0023(7) 0.0016(6)
C10 0.0272(8) 0.0254(8) 0.0361(9) 0.0006(6) -0.0011(7) 0.0013(6)
C11 0.0254(8) 0.0280(8) 0.0430(10) -0.0005(7) -0.0025(7) 0.0011(7)
C12 0.0268(8) 0.0301(9) 0.0435(10) -0.0032(7) 0.0065(7) -0.0003(7)
C13 0.0338(9) 0.0250(8) 0.0287(8) -0.0026(7) 0.0045(7) -0.0006(7)
C14 0.0333(8) 0.0272(8) 0.0237(8) 0.0003(7) -0.0016(7) 0.0015(6)
C15 0.0383(9) 0.0248(8) 0.0293(8) 0.0021(7) -0.0016(7) -0.0043(7)
C16 0.0307(8) 0.0249(8) 0.0299(8) -0.0022(6) 0.0006(7) -0.0014(6)
C17 0.0288(8) 0.0229(7) 0.0258(8) -0.0012(6) 0.0006(6) 0.0013(6)
C18 0.0470(11) 0.0295(8) 0.0312(9) -0.0023(8) 0.0081(8) 0.0011(7)
C19 0.0353(9) 0.0373(10) 0.0466(11) 0.0036(8) -0.0075(8) 0.0085(8)
C20 0.0370(9) 0.0300(8) 0.0245(8) 0.0016(7) 0.0016(7) 0.0044(6)
C21 0.0429(10) 0.0415(10) 0.0309(9) 0.0040(9) -0.0067(8) -0.0017(7)
C22 0.0418(10) 0.0306(9) 0.0335(9) 0.0062(8) 0.0001(8) 0.0068(7)
C23 0.0483(10) 0.0240(8) 0.0402(10) 0.0039(8) 0.0056(8) 0.0028(7)
C24 0.0393(9) 0.0234(8) 0.0330(9) -0.0009(7) 0.0024(7) -0.0044(7)
C25 0.0400(9) 0.0251(8) 0.0302(8) 0.0023(7) 0.0028(7) -0.0044(7)
C26 0.0359(9) 0.0281(8) 0.0363(9) 0.0051(7) 0.0033(7) -0.0056(7)
C27 0.0474(10) 0.0334(9) 0.0275(9) 0.0042(8) 0.0038(8) -0.0020(7)
C28 0.0536(12) 0.0313(9) 0.0468(11) -0.0067(9) -0.0012(10) -0.0101(9)
O1W 0.0566(9) 0.0474(8) 0.0413(8) 0.0055(7) -0.0012(7) -0.0070(7)
O11A 0.0609(14) 0.059(2) 0.088(3) -0.0100(18) -0.003(2) 0.0176(18)
O11B 0.0609(14) 0.059(2) 0.088(3) -0.0100(18) -0.003(2) 0.0176(18)
C29 0.108(3) 0.0626(19) 0.126(3) -0.0004(19) -0.022(3) 0.017(2)

loop_
_atom_type_symbol
_atom_type_description
_atom_type_scat_dispersion_real
_atom_type_scat_dispersion_imag
_atom_type_scat_source
C C 0.0033 0.0016 'International Tables Vol C Tables 4.2.6.8 and 6.1.1.4'
H H 0.0000 0.0000 'International Tables Vol C Tables 4.2.6.8 and 6.1.1.4'
N N 0.0061 0.0033 'International Tables Vol C Tables 4.2.6.8 and 6.1.1.4'
O O 0.0106 0.0060 'International Tables Vol C Tables 4.2.6.8 and 6.1.1.4'
Cl Cl 0.1484 0.1585 'International Tables Vol C Tables 4.2.6.8 and 6.1.1.4'

loop_
_geom_angle_atom_site_label_1
_geom_angle_atom_site_label_2
_geom_angle_atom_site_label_3
_geom_angle
C13 O2 H1O2 109.5
C6 O4 H1O4 109.5
C14 O7 C27 118.30(14)
C17 O8 C14 110.56(12)
C18 O9 C20 111.19(13)
C26 O10 C22 121.17(15)
O3 C1 C2 120.70(19)
O3 C1 C10 123.43(17)
C2 C1 C10 115.86(17)
C3 C2 C1 121.7(2)
C3 C2 H2 119.1
C1 C2 H2 119.1
C2 C3 C4 123.65(19)
C2 C3 H3 118.2
C4 C3 H3 118.2
C3 C4 C5 112.18(18)
C3 C4 H4A 109.2
C5 C4 H4A 109.2
C3 C4 H4B 109.2
C5 C4 H4B 109.2
H4A C4 H4B 107.9
C4 C5 C6 112.39(16)
C4 C5 C10 112.04(16)
C6 C5 C10 114.73(16)
C4 C5 Cl1 105.84(15)
C6 C5 Cl1 104.28(13)
C10 C5 Cl1 106.65(13)
O4 C6 C7 109.26(16)
O4 C6 C5 108.81(16)
C7 C6 C5 111.82(15)
O4 C6 H6 109.0
C7 C6 H6 109.0
C5 C6 H6 109.0
C6 C7 C8 112.62(15)
C6 C7 H7A 109.1
C8 C7 H7A 109.1
C6 C7 H7B 109.1
C8 C7 H7B 109.1
H7A C7 H7B 107.8
C7 C8 C14 107.95(14)
C7 C8 C9 111.02(14)
C14 C8 C9 112.69(13)
C7 C8 H8 108.4
C14 C8 H8 108.4
C9 C8 H8 108.4
C8 C9 C11 113.18(14)
C8 C9 C10 110.27(14)
C11 C9 C10 110.54(13)
C8 C9 H9 107.5
C11 C9 H9 107.5
C10 C9 H9 107.5
C1 C10 C19 107.83(14)
C1 C10 C5 104.71(14)
C19 C10 C5 110.61(15)
C1 C10 C9 110.63(14)
C19 C10 C9 111.57(15)
C5 C10 C9 111.22(14)
C9 C11 C12 119.48(14)
C9 C11 H11A 107.4
C12 C11 H11A 107.4
C9 C11 H11B 107.4
C12 C11 H11B 107.4
H11A C11 H11B 107.0
C13 C12 C11 119.98(14)
C13 C12 H12A 107.3
C11 C12 H12A 107.3
C13 C12 H12B 107.3
C11 C12 H12B 107.3
H12A C12 H12B 106.9
O2 C13 C12 111.18(14)
O2 C13 C18 105.50(14)
C12 C13 C18 112.67(15)
O2 C13 C17 108.37(13)
C12 C13 C17 119.26(15)
C18 C13 C17 98.44(13)
O7 C14 O8 107.99(13)
O7 C14 C8 108.63(13)
O8 C14 C8 110.45(13)
O7 C14 C15 108.63(14)
O8 C14 C15 104.68(13)
C8 C14 C15 116.15(14)
O5 C15 C16 128.43(17)
O5 C15 C14 125.18(17)
C16 C15 C14 106.12(14)
C15 C16 C17 100.69(13)
C15 C16 C24 108.84(14)
C17 C16 C24 114.61(14)
C15 C16 H16 110.8
C17 C16 H16 110.8
C24 C16 H16 110.8
O8 C17 C16 104.79(13)
O8 C17 C13 115.05(13)
C16 C17 C13 109.91(13)
O8 C17 C20 110.48(13)
C16 C17 C20 114.97(14)
C13 C17 C20 102.02(13)
O1 C18 O9 121.50(17)
O1 C18 C13 128.64(18)
O9 C18 C13 109.85(15)
C10 C19 H19A 109.5
C10 C19 H19B 109.5
H19A C19 H19B 109.5
C10 C19 H19C 109.5
H19A C19 H19C 109.5
H19B C19 H19C 109.5
O9 C20 C21 110.53(14)
O9 C20 C22 104.26(14)
C21 C20 C22 109.45(16)
O9 C20 C17 101.48(13)
C21 C20 C17 115.75(14)
C22 C20 C17 114.43(14)
C20 C21 H21A 109.5
C20 C21 H21B 109.5
H21A C21 H21B 109.5
C20 C21 H21C 109.5
H21A C21 H21C 109.5
H21B C21 H21C 109.5
O10 C22 C23 110.48(16)
O10 C22 C20 107.52(15)
C23 C22 C20 114.83(16)
O10 C22 H22 107.9
C23 C22 H22 107.9
C20 C22 H22 107.9
C22 C23 C24 109.65(15)
C22 C23 H23A 109.7
C24 C23 H23A 109.7
C22 C23 H23B 109.7
C24 C23 H23B 109.7
H23A C23 H23B 108.2
C28 C24 C23 110.02(15)
C28 C24 C16 108.32(15)
C23 C24 C16 106.33(14)
C28 C24 C25 109.67(15)
C23 C24 C25 107.96(15)
C16 C24 C25 114.45(14)
C26 C25 C27 110.45(15)
C26 C25 C24 117.03(15)
C27 C25 C24 117.37(16)
C26 C25 H25 103.2
C27 C25 H25 103.2
C24 C25 H25 103.2
O6 C26 O10 117.08(18)
O6 C26 C25 123.07(18)
O10 C26 C25 119.46(16)
O7 C27 C25 116.94(14)
O7 C27 H27A 108.1
C25 C27 H27A 108.1
O7 C27 H27B 108.1
C25 C27 H27B 108.1
H27A C27 H27B 107.3
C24 C28 H28A 109.5
C24 C28 H28B 109.5
H28A C28 H28B 109.5
C24 C28 H28C 109.5
H28A C28 H28C 109.5
H28B C28 H28C 109.5
H2W1 O1W H1W1 105.3
C29 O11A H11O 101(3)
C29 O11B H11O 101(2)
O11B C29 H29A 77.2
O11A C29 H29A 109.5
O11B C29 H29B 117.3
O11A C29 H29B 109.5
H29A C29 H29B 109.5
O11B C29 H29C 127.2
O11A C29 H29C 109.5
H29A C29 H29C 109.5
H29B C29 H29C 109.5
O11B C29 H29D 148.7
O11A C29 H29D 116.7
H29A C29 H29D 133.9
H29B C29 H29D 55.5
H29C C29 H29D 54.8
O11B C29 H29E 84.2
O11A C29 H29E 106.9
H29A C29 H29E 54.5
H29B C29 H29E 59.1
H29C C29 H29E 143.6
H29D C29 H29E 109.5
O11B C29 H29F 91.0
O11A C29 H29F 104.6
H29A C29 H29F 55.9
H29B C29 H29F 145.8
H29C C29 H29F 58.7
H29D C29 H29F 109.5
H29E C29 H29F 109.5

loop_
_geom_bond_atom_site_label_1
_geom_bond_atom_site_label_2
_geom_bond_distance
Cl1 C5 1.844(2)
O1 C18 1.200(2)
O2 C13 1.421(2)
O2 H1O2 0.82
O3 C1 1.207(2)
O4 C6 1.423(3)
O4 H1O4 0.82
O5 C15 1.195(2)
O6 C26 1.200(2)
O7 C14 1.404(2)
O7 C27 1.438(2)
O8 C17 1.4261(19)
O8 C14 1.438(2)
O9 C18 1.353(2)
O9 C20 1.469(2)
O10 C26 1.344(2)
O10 C22 1.454(2)
C1 C2 1.487(3)
C1 C10 1.543(3)
C2 C3 1.311(3)
C2 H2 0.93
C3 C4 1.496(3)
C3 H3 0.93
C4 C5 1.527(3)
C4 H4A 0.97
C4 H4B 0.97
C5 C6 1.530(3)
C5 C10 1.552(2)
C6 C7 1.514(2)
C6 H6 0.98
C7 C8 1.532(2)
C7 H7A 0.97
C7 H7B 0.97
C8 C14 1.538(2)
C8 C9 1.550(2)
C8 H8 0.98
C9 C11 1.553(2)
C9 C10 1.566(2)
C9 H9 0.98
C10 C19 1.544(2)
C11 C12 1.557(3)
C11 H11A 0.97
C11 H11B 0.97
C12 C13 1.525(2)
C12 H12A 0.97
C12 H12B 0.97
C13 C18 1.540(2)
C13 C17 1.549(2)
C14 C15 1.542(2)
C15 C16 1.507(2)
C16 C17 1.541(2)
C16 C24 1.558(2)
C16 H16 0.98
C17 C20 1.552(2)
C19 H19A 0.96
C19 H19B 0.96
C19 H19C 0.96
C20 C21 1.519(3)
C20 C22 1.538(2)
C21 H21A 0.96
C21 H21B 0.96
C21 H21C 0.96
C22 C23 1.508(3)
C22 H22 0.98
C23 C24 1.526(3)
C23 H23A 0.97
C23 H23B 0.97
C24 C28 1.526(3)
C24 C25 1.559(3)
C25 C26 1.522(3)
C25 C27 1.539(3)
C25 H25 0.98
C27 H27A 0.97
C27 H27B 0.97
C28 H28A 0.96
C28 H28B 0.96
C28 H28C 0.96
O1W H2W1 0.82
O1W H1W1 0.84
O11A C29 1.410(6)
O11A H11O 0.96(4)
O11B C29 1.314(8)
O11B H11O 1.07(4)
C29 H29A 0.96
C29 H29B 0.96
C29 H29C 0.96
C29 H29D 0.96
C29 H29E 0.96
C29 H29F 0.96

loop_
_geom_hbond_atom_site_label_D
_geom_hbond_atom_site_label_H
_geom_hbond_atom_site_label_A
_geom_hbond_site_symmetry_A
_geom_hbond_distance_DH
_geom_hbond_distance_HA
_geom_hbond_distance_DA
_geom_hbond_angle_DHA
_geom_hbond_publ_flag
O11A H11O O1W 4_556 0.96(4) 1.84(4) 2.780(5) 163(4) yes
O1W H1W1 O3 1_555 0.84 2.08 2.775(2) 139 yes
O2 H1O2 O1W 1_555 0.82 1.98 2.786(2) 170 yes
O4 H1O4 O11A 1_555 0.82 1.97 2.718(5) 152 yes
O1W H2W1 O6 2_655 0.82 2.03 2.832(2) 170 yes
C4 H4B O4 1_555 0.97 2.54 2.898(3) 102 yes
C7 H7A Cl1 1_555 0.97 2.72 3.1140(19) 105 yes
C7 H7B O7 1_555 0.97 2.31 2.696(2) 102 yes
C9 H9 Cl1 1_555 0.98 2.75 3.1814(17) 107 yes
C9 H9 O2 1-555 0.98 2.27 3.065(2) 138 yes
C11 H11A O5 1_555 0.97 2.41 3.191(2) 137 yes
C11 H11B O3 1_555 0.97 2.38 2.894(2) 112 yes
C19 H19B Cl1 4_456 0.96 2.71 3.578(2) 150 yes
C19 H19C O4 1_555 0.96 2.38 3.012(3) 123 yes
C21 H21B O2 1_555 0.96 2.28 2.871(2) 119 yes
C21 H21C O8 1_555 0.96 2.51 2.871(2) 102 yes
C22 H22 O11A 2_655 0.98 2.54 3.404(6) 146 yes

loop_
_geom_torsion_atom_site_label_1
_geom_torsion_atom_site_label_2
_geom_torsion_atom_site_label_3
_geom_torsion_atom_site_label_4
_geom_torsion
O3 C1 C2 C3 162.0(2)
C10 C1 C2 C3 -19.2(3)
C1 C2 C3 C4 0.2(4)
C2 C3 C4 C5 -13.8(4)
C3 C4 C5 C6 176.92(19)
C3 C4 C5 C10 46.0(3)
C3 C4 C5 Cl1 -69.9(2)
C4 C5 C6 O4 -58.0(2)
C10 C5 C6 O4 71.50(19)
Cl1 C5 C6 O4 -172.21(12)
C4 C5 C6 C7 -178.82(17)
C10 C5 C6 C7 -49.3(2)
Cl1 C5 C6 C7 67.01(17)
O4 C6 C7 C8 -67.5(2)
C5 C6 C7 C8 53.0(2)
C6 C7 C8 C14 178.06(15)
C6 C7 C8 C9 -58.0(2)
C7 C8 C9 C11 -178.57(14)
C14 C8 C9 C11 -57.34(19)
C7 C8 C9 C10 57.01(18)
C14 C8 C9 C10 178.24(13)
O3 C1 C10 C19 108.7(2)
C2 C1 C10 C19 -70.2(2)
O3 C1 C10 C5 -133.51(19)
C2 C1 C10 C5 47.7(2)
O3 C1 C10 C9 -13.6(2)
C2 C1 C10 C9 167.58(16)
C4 C5 C10 C1 -61.4(2)
C6 C5 C10 C1 168.92(15)
Cl1 C5 C10 C1 54.00(15)
C4 C5 C10 C19 54.5(2)
C6 C5 C10 C19 -75.2(2)
Cl1 C5 C10 C19 169.92(13)
C4 C5 C10 C9 179.11(17)
C6 C5 C10 C9 49.4(2)
Cl1 C5 C10 C9 -65.52(17)
C8 C9 C10 C1 -168.32(14)
C11 C9 C10 C1 65.77(18)
C8 C9 C10 C19 71.64(18)
C11 C9 C10 C19 -54.3(2)
C8 C9 C10 C5 -52.38(19)
C11 C9 C10 C5 -178.30(15)
C8 C9 C11 C12 97.88(19)
C10 C9 C11 C12 -137.85(16)
C9 C11 C12 C13 -13.2(3)
C11 C12 C13 O2 64.2(2)
C11 C12 C13 C18 -177.63(15)
C11 C12 C13 C17 -63.0(2)
C27 O7 C14 O8 84.22(17)
C27 O7 C14 C8 -155.97(15)
C27 O7 C14 C15 -28.8(2)
C17 O8 C14 O7 -125.35(13)
C17 O8 C14 C8 115.99(14)
C17 O8 C14 C15 -9.74(17)
C7 C8 C14 O7 -46.46(18)
C9 C8 C14 O7 -169.43(13)
C7 C8 C14 O8 71.80(17)
C9 C8 C14 O8 -51.16(18)
C7 C8 C14 C15 -169.23(15)
C9 C8 C14 C15 67.81(19)
O7 C14 C15 O5 -73.5(2)
O8 C14 C15 O5 171.37(17)
C8 C14 C15 O5 49.3(2)
O7 C14 C15 C16 100.97(15)
O8 C14 C15 C16 -14.19(17)
C8 C14 C15 C16 -136.26(15)
O5 C15 C16 C17 -155.65(19)
C14 C15 C16 C17 30.15(16)
O5 C15 C16 C24 83.5(2)
C14 C15 C16 C24 -90.66(16)
C14 O8 C17 C16 29.37(16)
C14 O8 C17 C13 -91.43(16)
C14 O8 C17 C20 153.75(13)
C15 C16 C17 O8 -36.13(15)
C24 C16 C17 O8 80.49(17)
C15 C16 C17 C13 88.02(15)
C24 C16 C17 C13 -155.36(14)
C15 C16 C17 C20 -157.59(14)
C24 C16 C17 C20 -40.98(19)
O2 C13 C17 O8 -48.97(18)
C12 C13 C17 O8 79.54(18)
C18 C13 C17 O8 -158.47(14)
O2 C13 C17 C16 -166.92(13)
C12 C13 C17 C16 -38.42(19)
C18 C13 C17 C16 83.57(16)
O2 C13 C17 C20 70.66(16)
C12 C13 C17 C20 -160.84(14)
C18 C13 C17 C20 -38.85(16)
C20 O9 C18 O1 176.95(18)
C20 O9 C18 C13 -4.3(2)
O2 C13 C18 O1 94.6(2)
C12 C13 C18 O1 -26.8(3)
C17 C13 C18 O1 -153.5(2)
O2 C13 C18 O9 -84.05(17)
C12 C13 C18 O9 154.47(15)
C17 C13 C18 O9 27.78(18)
C18 O9 C20 C21 101.94(18)
C18 O9 C20 C22 -140.53(15)
C18 O9 C20 C17 -21.39(18)
O8 C17 C20 O9 160.58(13)
C16 C17 C20 O9 -81.11(16)
C13 C17 C20 O9 37.78(15)
O8 C17 C20 C21 40.89(19)
C16 C17 C20 C21 159.21(15)
C13 C17 C20 C21 -81.91(17)
O8 C17 C20 C22 -87.81(17)
C16 C17 C20 C22 30.5(2)
C13 C17 C20 C22 149.40(14)
C26 O10 C22 C23 42.9(2)
C26 O10 C22 C20 -83.1(2)
O9 C20 C22 O10 -166.75(13)
C21 C20 C22 O10 -48.48(18)
C17 C20 C22 O10 83.31(18)
O9 C20 C22 C23 69.87(19)
C21 C20 C22 C23 -171.87(16)
C17 C20 C22 C23 -40.1(2)
O10 C22 C23 C24 -62.67(19)
C20 C22 C23 C24 59.1(2)
C22 C23 C24 C28 177.44(16)
C22 C23 C24 C16 -65.47(19)
C22 C23 C24 C25 57.79(19)
C15 C16 C24 C28 -72.27(18)
C17 C16 C24 C28 175.89(15)
C15 C16 C24 C23 169.51(15)
C17 C16 C24 C23 57.67(18)
C15 C16 C24 C25 50.42(19)
C17 C16 C24 C25 -61.4(2)
C28 C24 C25 C26 -154.51(16)
C23 C24 C25 C26 -34.6(2)
C16 C24 C25 C26 83.53(19)
C28 C24 C25 C27 70.58(19)
C23 C24 C25 C27 -169.55(14)
C16 C24 C25 C27 -51.4(2)
C22 O10 C26 O6 167.52(17)
C22 O10 C26 C25 -19.4(2)
C27 C25 C26 O6 -34.0(2)
C24 C25 C26 O6 -171.85(17)
C27 C25 C26 O10 153.29(15)
C24 C25 C26 O10 15.5(2)
C14 O7 C27 C25 -50.5(2)
C26 C25 C27 O7 -58.2(2)
C24 C25 C27 O7 79.5(2)
